data_4514288
loop_
_publ_author_name
'Mali, Prakash R.'
'Shirsat, Prashishkumar K.'
'Khomane, Navnath'
'Nayak, Lakshama'
'Nanubolu, Jagadeesh Babu'
'Meshram, H. M.'

_publ_section_title
;
 1,3-Dipolar Cycloaddition Reactions for the Synthesis of Novel Oxindole
 Derivatives and Their Cytotoxic Properties.
;
_journal_issue 10
_journal_name_full 'ACS combinatorial science'
_journal_page_first 633
_journal_page_last 639
_journal_paper_doi 10.1021/acscombsci.7b00044
_journal_volume 19
_journal_year 2017
_chemical_formula_moiety 'C29 H31 Cl1 N2 O6'
_chemical_formula_sum 'C29 H31 Cl N2 O6'
_chemical_formula_weight 539.01
_chemical_name_systematic
'Diethyl 5-chloro-5'-isobutyl-2-oxo-1-(2-oxo-2-phenylethyl)-1',5'-dihydrospiro[indoline-3,2'-pyrrole]-3',4'-dicarboxylate'
_space_group_crystal_system monoclinic
_space_group_IT_number 14
_space_group_name_Hall '-P 2yn'
_space_group_name_H-M_alt 'P 1 21/n 1'
_symmetry_space_group_name_Hall '-P 2yn'
_symmetry_space_group_name_H-M 'P 1 21/n 1'
_atom_sites_solution_hydrogens mixed
_audit_creation_method SHELXL-2014/7
_cell_angle_alpha 90
_cell_angle_beta 99.07(3)
_cell_angle_gamma 90
_cell_formula_units_Z 8
_cell_length_a 15.58(3)
_cell_length_b 10.475(15)
_cell_length_c 35.30(5)
_cell_measurement_reflns_used 9932
_cell_measurement_temperature 293(2)
_cell_measurement_theta_max 23.384
_cell_measurement_theta_min 2.768
_cell_volume 5689(16)
_computing_cell_refinement '<i>SAINT</i> (Bruker, 2016)'
_computing_data_collection '<i>APEX3</i> (Bruker, 2016)'
_computing_data_reduction 'Bruker SAINT'
_computing_molecular_graphics 'Bruker SHELXTL'
_computing_publication_material 'Bruker SHELXTL'
_computing_structure_refinement '<i>SHELXL2014</i> (Sheldrick, 2015)'
_computing_structure_solution '<i>SHELXT</i> (Sheldrick, 2015)'
_diffrn_ambient_temperature 293(2)
_diffrn_measured_fraction_theta_full 0.999
_diffrn_measured_fraction_theta_max 0.999
_diffrn_measurement_device_type 'Bruker D8 QUEST PHOTON-100'
_diffrn_measurement_method '\w and \f'
_diffrn_radiation_type MoK\a
_diffrn_radiation_wavelength 0.71073
_diffrn_reflns_av_R_equivalents 0.0707
_diffrn_reflns_av_unetI/netI 0.0526
_diffrn_reflns_Laue_measured_fraction_full 0.999
_diffrn_reflns_Laue_measured_fraction_max 0.999
_diffrn_reflns_limit_h_max 18
_diffrn_reflns_limit_h_min -18
_diffrn_reflns_limit_k_max 12
_diffrn_reflns_limit_k_min -12
_diffrn_reflns_limit_l_max 41
_diffrn_reflns_limit_l_min -41
_diffrn_reflns_number 55515
_diffrn_reflns_point_group_measured_fraction_full 0.999
_diffrn_reflns_point_group_measured_fraction_max 0.999
_diffrn_reflns_theta_full 24.996
_diffrn_reflns_theta_max 24.996
_diffrn_reflns_theta_min 2.268
_exptl_absorpt_coefficient_mu 0.178
_exptl_absorpt_correction_T_max 0.977
_exptl_absorpt_correction_T_min 0.962
_exptl_absorpt_correction_type multi-scan
_exptl_absorpt_process_details 'SADABS; Bruker,2016'
_exptl_crystal_colour colourless
_exptl_crystal_density_diffrn 1.259
_exptl_crystal_description plate
_exptl_crystal_F_000 2272
_exptl_crystal_size_max 0.220
_exptl_crystal_size_mid 0.160
_exptl_crystal_size_min 0.130
_refine_diff_density_max 0.313
_refine_diff_density_min -0.329
_refine_diff_density_rms 0.045
_refine_ls_extinction_method none
_refine_ls_goodness_of_fit_ref 1.046
_refine_ls_hydrogen_treatment mixed
_refine_ls_matrix_type full
_refine_ls_number_parameters 751
_refine_ls_number_reflns 10011
_refine_ls_number_restraints 139
_refine_ls_restrained_S_all 1.074
_refine_ls_R_factor_all 0.1216
_refine_ls_R_factor_gt 0.0695
_refine_ls_shift/su_max 0.001
_refine_ls_shift/su_mean 0.000
_refine_ls_structure_factor_coef Fsqd
_refine_ls_weighting_details 'w=1/[\s^2^(Fo^2^)+(0.0642P)^2^+4.4171P] where P=(Fo^2^+2Fc^2^)/3'
_refine_ls_weighting_scheme calc
_refine_ls_wR_factor_gt 0.1521
_refine_ls_wR_factor_ref 0.1764
_reflns_Friedel_coverage 0.000
_reflns_number_gt 6110
_reflns_number_total 10011
_reflns_threshold_expression 'I > 2\s(I)'
_cod_data_source_file co7b00044_si_002.cif
_cod_data_source_block KA194_0m-auto
_cod_original_cell_volume 5689(15)
_cod_original_formula_sum 'C29 H31 Cl1 N2 O6'
_cod_database_code 4514288
_shelx_shelxl_version_number 2014/7
_shelx_space_group_comment
;
The symmetry employed for this shelxl refinement is uniquely defined
by the following loop, which should always be used as a source of
symmetry information in preference to the above space-group names.
They are only intended as comments.
;
_shelx_estimated_absorpt_t_min 0.962
_shelx_estimated_absorpt_t_max 0.977

loop_
_space_group_symop_operation_xyz
'x, y, z'
'-x+1/2, y+1/2, -z+1/2'
'-x, -y, -z'
'x-1/2, -y-1/2, z-1/2'

loop_
_atom_site_label
_atom_site_type_symbol
_atom_site_fract_x
_atom_site_fract_y
_atom_site_fract_z
_atom_site_U_iso_or_equiv
_atom_site_adp_type
_atom_site_occupancy
_atom_site_site_symmetry_order
_atom_site_calc_flag
_atom_site_refinement_flags_posn
_atom_site_refinement_flags_adp
_atom_site_refinement_flags_occupancy
_atom_site_disorder_assembly
_atom_site_disorder_group
C1 C 0.4595(3) 0.6083(3) 0.43724(10) 0.0591(9) Uani 1 1 d . . . . .
C2 C 0.5461(3) 0.6390(3) 0.44057(11) 0.0651(10) Uani 1 1 d . . . . .
H2 H 0.5785 0.6509 0.4648 0.078 Uiso 1 1 calc R U . . .
C3 C 0.5855(2) 0.6525(3) 0.40832(11) 0.0583(10) Uani 1 1 d . . . . .
H3 H 0.6439 0.6741 0.4104 0.070 Uiso 1 1 calc R U . . .
C4 C 0.5351(2) 0.6327(3) 0.37303(9) 0.0440(8) Uani 1 1 d . . . . .
C5 C 0.44783(19) 0.5995(3) 0.36993(9) 0.0397(7) Uani 1 1 d . . . . .
C6 C 0.4094(2) 0.5878(3) 0.40191(9) 0.0499(8) Uani 1 1 d . . . . .
H6 H 0.3509 0.5666 0.3999 0.060 Uiso 1 1 calc R U . . .
C7 C 0.41036(18) 0.5817(3) 0.32808(8) 0.0390(7) Uani 1 1 d . . . . .
C8 C 0.48947(19) 0.6118(3) 0.30842(10) 0.0425(8) Uani 1 1 d . . . . .
C9 C 0.64295(19) 0.6722(3) 0.32701(10) 0.0491(8) Uani 1 1 d . . . . .
H9A H 0.6492 0.6344 0.3025 0.059 Uiso 1 1 calc R U . . .
H9B H 0.6877 0.6363 0.3463 0.059 Uiso 1 1 calc R U . . .
C10 C 0.6564(2) 0.8150(3) 0.32497(9) 0.0476(8) Uani 1 1 d . . . . .
C11 C 0.7360(2) 0.8600(3) 0.31069(9) 0.0464(8) Uani 1 1 d . . . . .
C12 C 0.7507(3) 0.9897(4) 0.30794(11) 0.0681(11) Uani 1 1 d . . . . .
H12 H 0.7124 1.0479 0.3161 0.082 Uiso 1 1 calc R U . . .
C13 C 0.8223(3) 1.0327(4) 0.29308(14) 0.0854(14) Uani 1 1 d . . . . .
H13 H 0.8317 1.1200 0.2913 0.103 Uiso 1 1 calc R U . . .
C14 C 0.8793(3) 0.9495(5) 0.28095(14) 0.0864(14) Uani 1 1 d . . . . .
H14 H 0.9269 0.9797 0.2707 0.104 Uiso 1 1 calc R U . . .
C15 C 0.8661(2) 0.8213(4) 0.28391(13) 0.0794(13) Uani 1 1 d . . . . .
H15 H 0.9050 0.7639 0.2758 0.095 Uiso 1 1 calc R U . . .
C16 C 0.7950(2) 0.7764(4) 0.29883(11) 0.0616(10) Uani 1 1 d . . . . .
H16 H 0.7868 0.6889 0.3009 0.074 Uiso 1 1 calc R U . . .
C17 C 0.37484(19) 0.4486(3) 0.31913(8) 0.0394(7) Uani 1 1 d . . . . .
C18 C 0.29077(19) 0.4537(3) 0.30544(8) 0.0399(7) Uani 1 1 d . . . . .
C19 C 0.25790(18) 0.5885(3) 0.30194(9) 0.0419(7) Uani 1 1 d . . . . .
H19 H 0.2364 0.6072 0.2749 0.050 Uiso 1 1 calc R U . . .
C20 C 0.4323(2) 0.3362(3) 0.32508(9) 0.0509(9) Uani 1 1 d . . . . .
C21 C 0.448(3) 0.118(3) 0.3230(12) 0.103(3) Uani 0.56(3) 1 d D U P A 1
H21A H 0.4770 0.1105 0.3493 0.123 Uiso 0.56(3) 1 calc R U P A 1
H21B H 0.4925 0.1269 0.3066 0.123 Uiso 0.56(3) 1 calc R U P A 1
C22 C 0.3936(10) 0.0040(12) 0.3117(8) 0.113(5) Uani 0.56(3) 1 d D U P A 1
H22A H 0.3407 0.0101 0.3224 0.169 Uiso 0.56(3) 1 calc R U P A 1
H22B H 0.4246 -0.0716 0.3213 0.169 Uiso 0.56(3) 1 calc R U P A 1
H22C H 0.3801 -0.0004 0.2843 0.169 Uiso 0.56(3) 1 calc R U P A 1
C23 C 0.2295(2) 0.3469(3) 0.29200(11) 0.0509(9) Uani 1 1 d . . . . .
C24 C 0.1354(4) 0.1889(5) 0.30899(16) 0.117(2) Uani 1 1 d . . . . .
H24A H 0.0950 0.2142 0.2865 0.140 Uiso 1 1 calc R U . . .
H24B H 0.1657 0.1129 0.3026 0.140 Uiso 1 1 calc R U . . .
C25 C 0.0899(4) 0.1623(6) 0.3391(2) 0.149(3) Uani 1 1 d . . . . .
H25A H 0.1290 0.1269 0.3602 0.224 Uiso 1 1 calc R U . . .
H25B H 0.0445 0.1020 0.3306 0.224 Uiso 1 1 calc R U . . .
H25C H 0.0650 0.2396 0.3471 0.224 Uiso 1 1 calc R U . . .
C26 C 0.1858(2) 0.6145(3) 0.32544(10) 0.0527(9) Uani 1 1 d . . . . .
H26A H 0.1374 0.5583 0.3165 0.063 Uiso 1 1 calc R U . . .
H26B H 0.2070 0.5929 0.3520 0.063 Uiso 1 1 calc R U . . .
C27 C 0.1527(2) 0.7512(4) 0.32385(12) 0.0649(10) Uani 1 1 d . . . . .
H27 H 0.2022 0.8082 0.3315 0.078 Uiso 1 1 calc R U . . .
C28 C 0.1094(3) 0.7884(5) 0.28407(15) 0.1039(17) Uani 1 1 d . . . . .
H28A H 0.1515 0.7878 0.2670 0.156 Uiso 1 1 calc R U . . .
H28B H 0.0851 0.8724 0.2848 0.156 Uiso 1 1 calc R U . . .
H28C H 0.0639 0.7286 0.2752 0.156 Uiso 1 1 calc R U . . .
C29 C 0.0885(3) 0.7685(5) 0.35209(15) 0.1021(16) Uani 1 1 d . . . . .
H29A H 0.0677 0.8549 0.3509 0.153 Uiso 1 1 calc R U . . .
H29B H 0.1171 0.7502 0.3776 0.153 Uiso 1 1 calc R U . . .
H29C H 0.0403 0.7112 0.3455 0.153 Uiso 1 1 calc R U . . .
C30 C 0.3924(3) 1.0673(3) 0.80585(11) 0.0639(10) Uani 1 1 d . . . . .
C31 C 0.3071(3) 1.1052(4) 0.79900(11) 0.0695(11) Uani 1 1 d . . . . .
H31 H 0.2810 1.1220 0.7740 0.083 Uiso 1 1 calc R U . . .
C32 C 0.2594(2) 1.1191(3) 0.82853(11) 0.0626(11) Uani 1 1 d . . . . .
H32 H 0.2016 1.1452 0.8239 0.075 Uiso 1 1 calc R U . . .
C33 C 0.3006(2) 1.0928(3) 0.86520(10) 0.0511(9) Uani 1 1 d . . . . .
C34 C 0.3864(2) 1.0531(3) 0.87206(9) 0.0484(8) Uani 1 1 d . . . . .
C35 C 0.4337(2) 1.0410(3) 0.84285(10) 0.0584(9) Uani 1 1 d . . . . .
H35 H 0.4916 1.0158 0.8476 0.070 Uiso 1 1 calc R U . . .
C36 C 0.4132(2) 1.0308(3) 0.91473(9) 0.0493(8) Uani 1 1 d . . . . .
C37 C 0.3289(2) 1.0656(3) 0.93017(11) 0.0544(9) Uani 1 1 d . . . . .
C38 C 0.1824(2) 1.1425(3) 0.90540(11) 0.0573(9) Uani 1 1 d . . . . .
H38A H 0.1672 1.1032 0.9283 0.069 Uiso 1 1 calc R U . . .
H38B H 0.1398 1.1157 0.8838 0.069 Uiso 1 1 calc R U . . .
C39 C 0.1783(2) 1.2849(3) 0.90930(12) 0.0639(10) Uani 1 1 d . . . . .
C40 C 0.1008(3) 1.3400(3) 0.92154(12) 0.0700(10) Uani 1 1 d D U . . .
C41 C 0.0893(4) 1.4686(4) 0.92090(19) 0.1208(17) Uani 1 1 d D U . . .
H41 H 0.1305 1.5207 0.9122 0.145 Uiso 1 1 calc R U . . .
C42 C 0.0175(4) 1.5234(6) 0.9329(3) 0.167(2) Uani 1 1 d D U . . .
H42 H 0.0082 1.6109 0.9304 0.201 Uiso 1 1 calc R U . . .
C43 C -0.0390(5) 1.4490(6) 0.9482(3) 0.178(2) Uani 1 1 d D U . . .
H43 H -0.0836 1.4862 0.9590 0.213 Uiso 1 1 calc R U . . .
C44 C -0.0308(4) 1.3209(6) 0.9477(2) 0.153(2) Uani 1 1 d D U . . .
H44 H -0.0714 1.2692 0.9570 0.184 Uiso 1 1 calc R U . . .
C45 C 0.0385(3) 1.2667(5) 0.93329(16) 0.1047(15) Uani 1 1 d D U . . .
H45 H 0.0422 1.1783 0.9317 0.126 Uiso 1 1 calc R U . . .
C46 C 0.4417(2) 0.8961(3) 0.92595(9) 0.0472(8) Uani 1 1 d . . . . .
C47 C 0.5176(2) 0.8962(3) 0.94883(9) 0.0480(8) Uani 1 1 d . . . . .
C48 C 0.5541(2) 1.0281(3) 0.95525(10) 0.0527(9) Uani 1 1 d . . . . .
H48 H 0.5581 1.0509 0.9824 0.063 Uiso 1 1 calc R U . . .
C49 C 0.3854(2) 0.7861(3) 0.91315(9) 0.0499(8) Uani 1 1 d . . . . .
C50 C 0.3804(3) 0.5611(3) 0.90816(14) 0.0819(13) Uani 1 1 d . . . . .
H50A H 0.3520 0.5635 0.8817 0.098 Uiso 1 1 calc R U . . .
H50B H 0.3361 0.5516 0.9244 0.098 Uiso 1 1 calc R U . . .
C51 C 0.4408(3) 0.4548(4) 0.91397(18) 0.1157(19) Uani 1 1 d . . . . .
H51A H 0.4850 0.4660 0.8982 0.173 Uiso 1 1 calc R U . . .
H51B H 0.4101 0.3766 0.9072 0.173 Uiso 1 1 calc R U . . .
H51C H 0.4672 0.4515 0.9404 0.173 Uiso 1 1 calc R U . . .
C52 C 0.5605(3) 0.7823(3) 0.96957(12) 0.0583(10) Uani 1 1 d . . . . .
C53 C 0.6841(12) 0.644(3) 0.9759(8) 0.136(5) Uani 0.571(16) 1 d D U P B 1
H53A H 0.7199 0.6784 0.9986 0.163 Uiso 0.571(16) 1 calc R U P B 1
H53B H 0.6492 0.5745 0.9833 0.163 Uiso 0.571(16) 1 calc R U P B 1
C54 C 0.7377(9) 0.6029(13) 0.9469(6) 0.160(5) Uani 0.571(16) 1 d D U P B 1
H54A H 0.7004 0.5733 0.9243 0.241 Uiso 0.571(16) 1 calc R U P B 1
H54B H 0.7757 0.5350 0.9572 0.241 Uiso 0.571(16) 1 calc R U P B 1
H54C H 0.7716 0.6736 0.9403 0.241 Uiso 0.571(16) 1 calc R U P B 1
C55 C 0.6421(2) 1.0465(3) 0.94259(12) 0.0681(11) Uani 1 1 d . . . . .
H55A H 0.6376 1.0214 0.9159 0.082 Uiso 1 1 calc R U . . .
H55B H 0.6838 0.9902 0.9575 0.082 Uiso 1 1 calc R U . . .
C56 C 0.6764(3) 1.1828(4) 0.94688(14) 0.0837(13) Uani 1 1 d . . . . .
H56 H 0.6302 1.2394 0.9346 0.100 Uiso 1 1 calc R U . . .
C57 C 0.7533(3) 1.1983(5) 0.92581(19) 0.129(2) Uani 1 1 d . . . . .
H57A H 0.7693 1.2868 0.9256 0.193 Uiso 1 1 calc R U . . .
H57B H 0.7379 1.1684 0.8999 0.193 Uiso 1 1 calc R U . . .
H57C H 0.8015 1.1495 0.9386 0.193 Uiso 1 1 calc R U . . .
C58 C 0.6978(4) 1.2220(5) 0.98868(16) 0.129(2) Uani 1 1 d . . . . .
H58A H 0.7348 1.1588 1.0026 0.194 Uiso 1 1 calc R U . . .
H58B H 0.6451 1.2290 0.9994 0.194 Uiso 1 1 calc R U . . .
H58C H 0.7272 1.3029 0.9905 0.194 Uiso 1 1 calc R U . . .
C21D C 0.439(3) 0.103(4) 0.3232(15) 0.102(4) Uani 0.44(3) 1 d D U P A 2
H21C H 0.4567 0.0774 0.2991 0.122 Uiso 0.44(3) 1 calc R U P A 2
H21D H 0.4905 0.1096 0.3425 0.122 Uiso 0.44(3) 1 calc R U P A 2
C22D C 0.3764(13) 0.0078(17) 0.3352(10) 0.120(5) Uani 0.44(3) 1 d D U P A 2
H22D H 0.3661 0.0276 0.3606 0.181 Uiso 0.44(3) 1 calc R U P A 2
H22E H 0.4005 -0.0765 0.3348 0.181 Uiso 0.44(3) 1 calc R U P A 2
H22F H 0.3226 0.0116 0.3177 0.181 Uiso 0.44(3) 1 calc R U P A 2
C53D C 0.6622(13) 0.626(5) 0.9718(12) 0.137(5) Uani 0.429(16) 1 d D U P B 2
H53C H 0.6409 0.6130 0.9959 0.164 Uiso 0.429(16) 1 calc R U P B 2
H53D H 0.6421 0.5555 0.9549 0.164 Uiso 0.429(16) 1 calc R U P B 2
C54D C 0.7558(10) 0.629(2) 0.9785(8) 0.161(6) Uani 0.429(16) 1 d D U P B 2
H54D H 0.7775 0.5858 0.9579 0.242 Uiso 0.429(16) 1 calc R U P B 2
H54E H 0.7770 0.5862 1.0023 0.242 Uiso 0.429(16) 1 calc R U P B 2
H54F H 0.7755 0.7156 0.9799 0.242 Uiso 0.429(16) 1 calc R U P B 2
Cl1 Cl 0.40949(9) 0.59618(14) 0.47815(3) 0.1038(4) Uani 1 1 d . . . . .
Cl2 Cl 0.45035(9) 1.05239(14) 0.76749(3) 0.1020(4) Uani 1 1 d . . . . .
H2N H 0.347(2) 0.708(4) 0.2979(10) 0.062(13) Uiso 1 1 d . . . . .
H4N H 0.471(2) 1.165(3) 0.9459(9) 0.048(10) Uiso 1 1 d . . . . .
N1 N 0.55862(15) 0.6392(2) 0.33625(8) 0.0461(7) Uani 1 1 d . . . . .
N2 N 0.33614(16) 0.6653(3) 0.31467(9) 0.0433(7) Uani 1 1 d . . . . .
N3 N 0.26703(17) 1.0977(3) 0.89982(8) 0.0557(8) Uani 1 1 d . . . . .
N4 N 0.48813(19) 1.1083(3) 0.93204(9) 0.0571(8) Uani 1 1 d . . . . .
O1 O 0.60374(18) 0.8876(2) 0.33432(9) 0.0786(8) Uani 1 1 d . . . . .
O2 O 0.49082(14) 0.6125(2) 0.27420(7) 0.0569(6) Uani 1 1 d . . . . .
O3 O 0.50977(16) 0.3459(2) 0.33402(9) 0.0796(9) Uani 1 1 d . . . . .
O4 O 0.39110(16) 0.2276(2) 0.31874(8) 0.0727(8) Uani 1 1 d . . . . .
O5 O 0.20867(17) 0.3217(3) 0.25903(8) 0.0770(8) Uani 1 1 d . . . . .
O6 O 0.19828(18) 0.2921(3) 0.32013(8) 0.0795(8) Uani 1 1 d . . . . .
O7 O 0.2321(12) 1.3510(11) 0.8967(7) 0.089(4) Uani 0.67(5) 1 d . U P C 1
O8 O 0.31896(17) 1.0681(2) 0.96369(8) 0.0704(7) Uani 1 1 d . . . . .
O9 O 0.30973(16) 0.7958(2) 0.90013(8) 0.0694(7) Uani 1 1 d . . . . .
O10 O 0.42880(14) 0.6777(2) 0.91763(7) 0.0600(7) Uani 1 1 d . . . . .
O11 O 0.53550(19) 0.7337(2) 0.99644(8) 0.0773(8) Uani 1 1 d . . . . .
O12 O 0.62882(19) 0.7454(3) 0.95457(9) 0.0885(9) Uani 1 1 d . . . . .
O7D O 0.2484(17) 1.342(3) 0.9160(15) 0.102(7) Uani 0.33(5) 1 d . U P C 2

loop_
_atom_site_aniso_label
_atom_site_aniso_U_11
_atom_site_aniso_U_22
_atom_site_aniso_U_33
_atom_site_aniso_U_23
_atom_site_aniso_U_13
_atom_site_aniso_U_12
C1 0.075(3) 0.059(2) 0.041(2) 0.0042(17) 0.0057(19) 0.0075(19)
C2 0.083(3) 0.060(2) 0.045(2) -0.0038(18) -0.016(2) 0.003(2)
C3 0.050(2) 0.053(2) 0.064(3) -0.0036(18) -0.0163(19) -0.0018(16)
C4 0.0436(18) 0.0316(17) 0.054(2) -0.0004(15) -0.0001(16) -0.0028(14)
C5 0.0422(18) 0.0339(17) 0.0418(19) 0.0012(14) 0.0025(14) -0.0022(13)
C6 0.053(2) 0.049(2) 0.046(2) 0.0036(16) 0.0025(17) -0.0030(16)
C7 0.0367(16) 0.0351(16) 0.0435(18) 0.0030(14) 0.0008(14) -0.0022(13)
C8 0.0400(18) 0.0381(18) 0.048(2) 0.0039(15) 0.0040(16) 0.0011(13)
C9 0.0328(17) 0.0448(19) 0.069(2) 0.0018(17) 0.0058(15) -0.0008(14)
C10 0.0457(19) 0.048(2) 0.048(2) 0.0039(16) 0.0031(16) 0.0031(16)
C11 0.0421(18) 0.048(2) 0.046(2) 0.0076(15) -0.0028(15) -0.0028(15)
C12 0.072(3) 0.054(2) 0.076(3) 0.005(2) 0.005(2) -0.015(2)
C13 0.079(3) 0.067(3) 0.106(4) 0.023(3) 0.001(3) -0.031(3)
C14 0.052(3) 0.111(4) 0.094(3) 0.034(3) 0.002(2) -0.025(3)
C15 0.042(2) 0.089(3) 0.108(4) 0.022(3) 0.015(2) 0.001(2)
C16 0.0383(19) 0.060(2) 0.085(3) 0.022(2) 0.0045(18) -0.0012(17)
C17 0.0410(17) 0.0413(18) 0.0345(17) 0.0001(14) 0.0010(14) -0.0028(14)
C18 0.0425(18) 0.0420(18) 0.0348(17) -0.0028(14) 0.0053(14) -0.0065(14)
C19 0.0355(16) 0.0485(19) 0.0405(18) -0.0013(15) 0.0025(14) -0.0026(14)
C20 0.052(2) 0.044(2) 0.050(2) -0.0012(16) -0.0097(16) -0.0016(16)
C21 0.107(8) 0.037(7) 0.146(6) -0.011(6) -0.036(6) 0.009(5)
C22 0.114(8) 0.048(5) 0.161(11) -0.018(7) -0.025(8) 0.000(5)
C23 0.0456(19) 0.048(2) 0.059(2) -0.0134(18) 0.0066(18) -0.0023(16)
C24 0.129(4) 0.104(4) 0.123(4) -0.027(3) 0.037(4) -0.085(4)
C25 0.137(5) 0.128(5) 0.196(7) -0.024(5) 0.068(5) -0.079(4)
C26 0.0420(18) 0.054(2) 0.065(2) -0.0009(17) 0.0153(16) -0.0033(15)
C27 0.055(2) 0.057(2) 0.088(3) -0.006(2) 0.027(2) 0.0041(18)
C28 0.081(3) 0.119(4) 0.120(4) 0.031(3) 0.042(3) 0.046(3)
C29 0.116(4) 0.088(3) 0.115(4) -0.006(3) 0.059(3) 0.027(3)
C30 0.078(3) 0.055(2) 0.054(2) 0.0038(18) -0.004(2) -0.004(2)
C31 0.087(3) 0.062(2) 0.051(2) 0.0115(19) -0.013(2) -0.005(2)
C32 0.059(2) 0.053(2) 0.065(3) 0.0064(19) -0.025(2) 0.0024(17)
C33 0.055(2) 0.0378(18) 0.054(2) 0.0042(16) -0.0114(18) 0.0004(15)
C34 0.053(2) 0.0381(18) 0.048(2) 0.0039(15) -0.0141(17) 0.0032(15)
C35 0.061(2) 0.051(2) 0.058(2) 0.0047(18) -0.0058(19) 0.0029(17)
C36 0.053(2) 0.0420(18) 0.047(2) -0.0001(15) -0.0120(16) 0.0086(15)
C37 0.064(2) 0.0392(19) 0.054(2) -0.0020(17) -0.0112(19) 0.0105(16)
C38 0.051(2) 0.046(2) 0.070(2) 0.0050(17) -0.0052(18) -0.0020(16)
C39 0.057(2) 0.044(2) 0.088(3) 0.004(2) 0.006(2) -0.0051(18)
C40 0.070(2) 0.044(2) 0.099(3) 0.009(2) 0.020(2) 0.0059(18)
C41 0.121(4) 0.056(3) 0.200(5) -0.006(3) 0.070(4) 0.007(3)
C42 0.156(5) 0.078(3) 0.289(6) -0.013(4) 0.100(5) 0.025(3)
C43 0.138(5) 0.126(4) 0.293(7) 0.006(5) 0.110(4) 0.030(4)
C44 0.102(4) 0.123(4) 0.252(6) 0.034(5) 0.077(4) 0.020(3)
C45 0.068(3) 0.083(3) 0.167(4) 0.030(3) 0.033(3) 0.014(2)
C46 0.0532(19) 0.0419(19) 0.0414(18) -0.0052(15) -0.0086(16) 0.0074(15)
C47 0.054(2) 0.0444(19) 0.0409(19) -0.0044(15) -0.0085(16) 0.0104(15)
C48 0.057(2) 0.0437(19) 0.049(2) -0.0072(16) -0.0162(17) 0.0119(16)
C49 0.054(2) 0.043(2) 0.048(2) -0.0012(15) -0.0062(17) 0.0091(16)
C50 0.085(3) 0.043(2) 0.107(4) -0.003(2) -0.019(3) -0.001(2)
C51 0.104(4) 0.046(3) 0.192(6) -0.002(3) 0.011(4) 0.002(2)
C52 0.065(2) 0.044(2) 0.055(2) -0.0086(19) -0.024(2) 0.0136(18)
C53 0.083(9) 0.109(10) 0.207(9) 0.032(7) -0.001(8) 0.068(9)
C54 0.122(8) 0.124(8) 0.227(12) 0.007(9) 0.003(8) 0.078(7)
C55 0.059(2) 0.060(2) 0.078(3) -0.005(2) -0.012(2) 0.0053(18)
C56 0.067(3) 0.065(3) 0.111(4) 0.001(3) -0.009(3) -0.007(2)
C57 0.086(4) 0.106(4) 0.190(6) 0.008(4) 0.009(4) -0.020(3)
C58 0.157(5) 0.095(4) 0.121(5) -0.024(3) -0.023(4) -0.055(4)
C21D 0.109(9) 0.031(8) 0.148(7) -0.009(6) -0.033(7) 0.011(6)
C22D 0.139(9) 0.051(6) 0.158(12) 0.004(9) -0.017(10) 0.003(6)
C53D 0.085(9) 0.115(10) 0.202(10) 0.037(7) -0.002(9) 0.065(10)
C54D 0.110(9) 0.138(10) 0.218(13) 0.026(11) -0.030(10) 0.038(9)
Cl1 0.1205(10) 0.1474(12) 0.0443(6) 0.0086(7) 0.0152(6) 0.0116(9)
Cl2 0.1121(10) 0.1336(11) 0.0600(7) 0.0126(7) 0.0126(6) 0.0037(8)
N1 0.0358(14) 0.0495(16) 0.0517(17) 0.0006(13) 0.0022(13) -0.0069(12)
N2 0.0364(15) 0.0394(16) 0.0522(18) 0.0050(14) 0.0009(13) -0.0026(12)
N3 0.0495(17) 0.0530(17) 0.0583(19) 0.0047(14) -0.0114(15) 0.0124(13)
N4 0.0606(19) 0.0398(17) 0.062(2) -0.0029(15) -0.0194(15) 0.0089(14)
O1 0.0807(18) 0.0554(16) 0.109(2) 0.0047(15) 0.0435(17) 0.0141(14)
O2 0.0487(13) 0.0756(17) 0.0475(15) 0.0052(12) 0.0111(11) 0.0036(12)
O3 0.0558(17) 0.0502(15) 0.121(2) -0.0084(15) -0.0214(15) 0.0081(12)
O4 0.0697(16) 0.0340(13) 0.104(2) -0.0037(13) -0.0182(15) 0.0004(12)
O5 0.0778(18) 0.088(2) 0.0627(18) -0.0325(15) 0.0027(14) -0.0256(15)
O6 0.093(2) 0.0752(19) 0.0712(18) -0.0099(15) 0.0175(16) -0.0500(16)
O7 0.082(6) 0.052(3) 0.142(11) 0.003(5) 0.047(7) -0.012(4)
O8 0.0744(17) 0.0775(19) 0.0556(17) -0.0019(14) -0.0015(14) 0.0201(14)
O9 0.0519(15) 0.0556(15) 0.090(2) -0.0030(13) -0.0212(14) 0.0048(12)
O10 0.0593(14) 0.0371(13) 0.0757(17) -0.0042(12) -0.0136(12) 0.0056(11)
O11 0.110(2) 0.0556(17) 0.0585(18) 0.0074(14) -0.0098(16) 0.0198(15)
O12 0.0769(19) 0.0755(19) 0.108(2) 0.0077(17) -0.0014(17) 0.0399(16)
O7D 0.075(8) 0.063(8) 0.166(18) -0.006(12) 0.010(12) -0.038(7)

loop_
_atom_type_symbol
_atom_type_description
_atom_type_scat_dispersion_real
_atom_type_scat_dispersion_imag
_atom_type_scat_source
C C 0.0033 0.0016 'International Tables Vol C Tables 4.2.6.8 and 6.1.1.4'
H H 0.0000 0.0000 'International Tables Vol C Tables 4.2.6.8 and 6.1.1.4'
N N 0.0061 0.0033 'International Tables Vol C Tables 4.2.6.8 and 6.1.1.4'
O O 0.0106 0.0060 'International Tables Vol C Tables 4.2.6.8 and 6.1.1.4'
Cl Cl 0.1484 0.1585 'International Tables Vol C Tables 4.2.6.8 and 6.1.1.4'

loop_
_geom_angle_atom_site_label_1
_geom_angle_atom_site_label_2
_geom_angle_atom_site_label_3
_geom_angle
C2 C1 C6 121.5(3)
C2 C1 Cl1 120.3(3)
C6 C1 Cl1 118.2(3)
C1 C2 C3 120.7(3)
C1 C2 H2 119.6
C3 C2 H2 119.6
C4 C3 C2 117.7(3)
C4 C3 H3 121.2
C2 C3 H3 121.2
C3 C4 C5 121.3(3)
C3 C4 N1 129.2(3)
C5 C4 N1 109.5(3)
C6 C5 C4 120.6(3)
C6 C5 C7 130.2(3)
C4 C5 C7 109.3(3)
C5 C6 C1 118.3(3)
C5 C6 H6 120.9
C1 C6 H6 120.9
N2 C7 C5 113.8(3)
N2 C7 C17 103.8(2)
C5 C7 C17 112.9(2)
N2 C7 C8 112.2(3)
C5 C7 C8 101.6(2)
C17 C7 C8 112.8(3)
O2 C8 N1 125.3(3)
O2 C8 C7 126.3(3)
N1 C8 C7 108.4(3)
N1 C9 C10 112.6(3)
N1 C9 H9A 109.1
C10 C9 H9A 109.1
N1 C9 H9B 109.1
C10 C9 H9B 109.1
H9A C9 H9B 107.8
O1 C10 C11 122.3(3)
O1 C10 C9 120.4(3)
C11 C10 C9 117.3(3)
C16 C11 C12 118.3(3)
C16 C11 C10 122.2(3)
C12 C11 C10 119.5(3)
C13 C12 C11 120.0(4)
C13 C12 H12 120.0
C11 C12 H12 120.0
C14 C13 C12 121.1(4)
C14 C13 H13 119.4
C12 C13 H13 119.4
C13 C14 C15 119.5(4)
C13 C14 H14 120.3
C15 C14 H14 120.3
C14 C15 C16 120.3(4)
C14 C15 H15 119.9
C16 C15 H15 119.9
C15 C16 C11 120.8(4)
C15 C16 H16 119.6
C11 C16 H16 119.6
C18 C17 C20 128.9(3)
C18 C17 C7 110.3(3)
C20 C17 C7 120.8(3)
C17 C18 C23 129.1(3)
C17 C18 C19 111.9(3)
C23 C18 C19 119.0(3)
N2 C19 C18 103.5(3)
N2 C19 C26 112.5(3)
C18 C19 C26 113.3(3)
N2 C19 H19 109.1
C18 C19 H19 109.1
C26 C19 H19 109.1
O3 C20 O4 124.3(3)
O3 C20 C17 122.1(3)
O4 C20 C17 113.5(3)
O4 C21 C22 107(2)
O4 C21 H21A 110.3
C22 C21 H21A 110.3
O4 C21 H21B 110.3
C22 C21 H21B 110.3
H21A C21 H21B 108.6
C21 C22 H22A 109.5
C21 C22 H22B 109.5
H22A C22 H22B 109.5
C21 C22 H22C 109.5
H22A C22 H22C 109.5
H22B C22 H22C 109.5
O5 C23 O6 124.8(3)
O5 C23 C18 122.6(3)
O6 C23 C18 112.5(3)
C25 C24 O6 109.9(4)
C25 C24 H24A 109.7
O6 C24 H24A 109.7
C25 C24 H24B 109.7
O6 C24 H24B 109.7
H24A C24 H24B 108.2
C24 C25 H25A 109.5
C24 C25 H25B 109.5
H25A C25 H25B 109.5
C24 C25 H25C 109.5
H25A C25 H25C 109.5
H25B C25 H25C 109.5
C27 C26 C19 115.1(3)
C27 C26 H26A 108.5
C19 C26 H26A 108.5
C27 C26 H26B 108.5
C19 C26 H26B 108.5
H26A C26 H26B 107.5
C28 C27 C26 112.1(3)
C28 C27 C29 109.5(4)
C26 C27 C29 109.9(3)
C28 C27 H27 108.4
C26 C27 H27 108.4
C29 C27 H27 108.4
C27 C28 H28A 109.5
C27 C28 H28B 109.5
H28A C28 H28B 109.5
C27 C28 H28C 109.5
H28A C28 H28C 109.5
H28B C28 H28C 109.5
C27 C29 H29A 109.5
C27 C29 H29B 109.5
H29A C29 H29B 109.5
C27 C29 H29C 109.5
H29A C29 H29C 109.5
H29B C29 H29C 109.5
C31 C30 C35 121.0(4)
C31 C30 Cl2 119.6(3)
C35 C30 Cl2 119.4(3)
C30 C31 C32 121.3(4)
C30 C31 H31 119.3
C32 C31 H31 119.3
C33 C32 C31 117.5(4)
C33 C32 H32 121.3
C31 C32 H32 121.3
C32 C33 C34 121.2(4)
C32 C33 N3 128.9(3)
C34 C33 N3 109.9(3)
C35 C34 C33 121.2(3)
C35 C34 C36 129.7(3)
C33 C34 C36 109.1(3)
C34 C35 C30 117.8(4)
C34 C35 H35 121.1
C30 C35 H35 121.1
N4 C36 C46 103.0(3)
N4 C36 C34 113.8(3)
C46 C36 C34 115.3(3)
N4 C36 C37 112.8(3)
C46 C36 C37 111.0(3)
C34 C36 C37 101.4(3)
O8 C37 N3 125.1(4)
O8 C37 C36 126.5(3)
N3 C37 C36 108.4(3)
N3 C38 C39 112.9(3)
N3 C38 H38A 109.0
C39 C38 H38A 109.0
N3 C38 H38B 109.0
C39 C38 H38B 109.0
H38A C38 H38B 107.8
O7 C39 C40 121.9(6)
O7D C39 C40 119.8(15)
O7 C39 C38 119.2(7)
O7D C39 C38 116.8(14)
C40 C39 C38 118.0(3)
C45 C40 C41 118.0(4)
C45 C40 C39 122.1(4)
C41 C40 C39 119.9(4)
C40 C41 C42 121.1(5)
C40 C41 H41 119.4
C42 C41 H41 119.4
C43 C42 C41 119.6(6)
C43 C42 H42 120.2
C41 C42 H42 120.2
C44 C43 C42 120.0(6)
C44 C43 H43 120.0
C42 C43 H43 120.0
C43 C44 C45 119.5(6)
C43 C44 H44 120.2
C45 C44 H44 120.2
C40 C45 C44 121.2(5)
C40 C45 H45 119.4
C44 C45 H45 119.4
C47 C46 C49 128.3(3)
C47 C46 C36 110.9(3)
C49 C46 C36 120.8(3)
C46 C47 C48 112.0(3)
C46 C47 C52 125.7(3)
C48 C47 C52 122.0(3)
N4 C48 C47 103.1(3)
N4 C48 C55 110.3(3)
C47 C48 C55 114.3(3)
N4 C48 H48 109.6
C47 C48 H48 109.6
C55 C48 H48 109.6
O9 C49 O10 125.0(3)
O9 C49 C46 123.5(3)
O10 C49 C46 111.5(3)
O10 C50 C51 108.2(4)
O10 C50 H50A 110.1
C51 C50 H50A 110.1
O10 C50 H50B 110.1
C51 C50 H50B 110.1
H50A C50 H50B 108.4
C50 C51 H51A 109.5
C50 C51 H51B 109.5
H51A C51 H51B 109.5
C50 C51 H51C 109.5
H51A C51 H51C 109.5
H51B C51 H51C 109.5
O11 C52 O12 125.4(3)
O11 C52 C47 123.3(4)
O12 C52 C47 111.3(4)
C54 C53 O12 101.6(19)
C54 C53 H53A 111.5
O12 C53 H53A 111.5
C54 C53 H53B 111.5
O12 C53 H53B 111.5
H53A C53 H53B 109.3
C53 C54 H54A 109.5
C53 C54 H54B 109.5
H54A C54 H54B 109.5
C53 C54 H54C 109.5
H54A C54 H54C 109.5
H54B C54 H54C 109.5
C48 C55 C56 114.1(3)
C48 C55 H55A 108.7
C56 C55 H55A 108.7
C48 C55 H55B 108.7
C56 C55 H55B 108.7
H55A C55 H55B 107.6
C57 C56 C58 112.3(4)
C57 C56 C55 110.1(4)
C58 C56 C55 111.7(4)
C57 C56 H56 107.5
C58 C56 H56 107.5
C55 C56 H56 107.5
C56 C57 H57A 109.5
C56 C57 H57B 109.5
H57A C57 H57B 109.5
C56 C57 H57C 109.5
H57A C57 H57C 109.5
H57B C57 H57C 109.5
C56 C58 H58A 109.5
C56 C58 H58B 109.5
H58A C58 H58B 109.5
C56 C58 H58C 109.5
H58A C58 H58C 109.5
H58B C58 H58C 109.5
C22D C21D O4 106(3)
C22D C21D H21C 110.6
O4 C21D H21C 110.6
C22D C21D H21D 110.6
O4 C21D H21D 110.6
H21C C21D H21D 108.7
C21D C22D H22D 109.5
C21D C22D H22E 109.5
H22D C22D H22E 109.5
C21D C22D H22F 109.5
H22D C22D H22F 109.5
H22E C22D H22F 109.5
C54D C53D O12 110(3)
C54D C53D H53C 109.7
O12 C53D H53C 109.7
C54D C53D H53D 109.7
O12 C53D H53D 109.7
H53C C53D H53D 108.2
C53D C54D H54D 109.5
C53D C54D H54E 109.5
H54D C54D H54E 109.5
C53D C54D H54F 109.5
H54D C54D H54F 109.5
H54E C54D H54F 109.5
C8 N1 C4 111.2(3)
C8 N1 C9 121.9(3)
C4 N1 C9 126.8(3)
C7 N2 C19 110.2(3)
C7 N2 H2N 109(3)
C19 N2 H2N 110(3)
C37 N3 C33 111.1(3)
C37 N3 C38 121.4(3)
C33 N3 C38 127.2(3)
C48 N4 C36 110.8(3)
C48 N4 H4N 110(2)
C36 N4 H4N 109(2)
C20 O4 C21 113.2(9)
C20 O4 C21D 121.1(13)
C23 O6 C24 115.6(3)
C49 O10 C50 117.4(3)
C52 O12 C53D 110.1(13)
C52 O12 C53 116.3(9)

loop_
_geom_bond_atom_site_label_1
_geom_bond_atom_site_label_2
_geom_bond_distance
C1 C2 1.374(6)
C1 C6 1.380(5)
C1 Cl1 1.750(4)
C2 C3 1.383(5)
C2 H2 0.9300
C3 C4 1.380(5)
C3 H3 0.9300
C4 C5 1.390(5)
C4 N1 1.406(4)
C5 C6 1.365(5)
C5 C7 1.512(4)
C6 H6 0.9300
C7 N2 1.469(4)
C7 C17 1.515(4)
C7 C8 1.539(5)
C8 O2 1.212(4)
C8 N1 1.369(4)
C9 N1 1.445(4)
C9 C10 1.514(5)
C9 H9A 0.9700
C9 H9B 0.9700
C10 O1 1.203(4)
C10 C11 1.487(5)
C11 C16 1.382(5)
C11 C12 1.384(5)
C12 C13 1.381(6)
C12 H12 0.9300
C13 C14 1.361(6)
C13 H13 0.9300
C14 C15 1.365(6)
C14 H14 0.9300
C15 C16 1.381(5)
C15 H15 0.9300
C16 H16 0.9300
C17 C18 1.324(4)
C17 C20 1.474(5)
C18 C23 1.498(5)
C18 C19 1.501(5)
C19 N2 1.470(4)
C19 C26 1.522(5)
C19 H19 0.9800
C20 O3 1.203(4)
C20 O4 1.308(4)
C21 O4 1.45(5)
C21 C22 1.487(17)
C21 H21A 0.9700
C21 H21B 0.9700
C22 H22A 0.9600
C22 H22B 0.9600
C22 H22C 0.9600
C23 O5 1.188(4)
C23 O6 1.305(4)
C24 C25 1.394(7)
C24 O6 1.471(5)
C24 H24A 0.9700
C24 H24B 0.9700
C25 H25A 0.9600
C25 H25B 0.9600
C25 H25C 0.9600
C26 C27 1.520(5)
C26 H26A 0.9700
C26 H26B 0.9700
C27 C28 1.510(6)
C27 C29 1.531(6)
C27 H27 0.9800
C28 H28A 0.9600
C28 H28B 0.9600
C28 H28C 0.9600
C29 H29A 0.9600
C29 H29B 0.9600
C29 H29C 0.9600
C30 C31 1.370(6)
C30 C35 1.390(5)
C30 Cl2 1.750(5)
C31 C32 1.380(6)
C31 H31 0.9300
C32 C33 1.379(5)
C32 H32 0.9300
C33 C34 1.384(5)
C33 N3 1.404(5)
C34 C35 1.364(5)
C34 C36 1.517(5)
C35 H35 0.9300
C36 N4 1.474(4)
C36 C46 1.514(5)
C36 C37 1.542(5)
C37 O8 1.218(4)
C37 N3 1.365(4)
C38 N3 1.442(5)
C38 C39 1.501(5)
C38 H38A 0.9700
C38 H38B 0.9700
C39 O7 1.223(12)
C39 O7D 1.24(2)
C39 C40 1.464(6)
C40 C45 1.354(5)
C40 C41 1.359(5)
C41 C42 1.381(6)
C41 H41 0.9300
C42 C43 1.350(7)
C42 H42 0.9300
C43 C44 1.349(7)
C43 H43 0.9300
C44 C45 1.385(6)
C44 H44 0.9300
C45 H45 0.9300
C46 C47 1.323(4)
C46 C49 1.475(5)
C47 C48 1.498(5)
C47 C52 1.501(5)
C48 N4 1.472(4)
C48 C55 1.519(6)
C48 H48 0.9800
C49 O9 1.200(4)
C49 O10 1.318(4)
C50 O10 1.447(4)
C50 C51 1.452(6)
C50 H50A 0.9700
C50 H50B 0.9700
C51 H51A 0.9600
C51 H51B 0.9600
C51 H51C 0.9600
C52 O11 1.195(5)
C52 O12 1.319(5)
C53 C54 1.485(18)
C53 O12 1.49(3)
C53 H53A 0.9700
C53 H53B 0.9700
C54 H54A 0.9600
C54 H54B 0.9600
C54 H54C 0.9600
C55 C56 1.524(6)
C55 H55A 0.9700
C55 H55B 0.9700
C56 C57 1.516(7)
C56 C58 1.517(7)
C56 H56 0.9800
C57 H57A 0.9600
C57 H57B 0.9600
C57 H57C 0.9600
C58 H58A 0.9600
C58 H58B 0.9600
C58 H58C 0.9600
C21D C22D 1.501(19)
C21D O4 1.50(6)
C21D H21C 0.9700
C21D H21D 0.9700
C22D H22D 0.9600
C22D H22E 0.9600
C22D H22F 0.9600
C53D C54D 1.440(19)
C53D O12 1.45(5)
C53D H53C 0.9700
C53D H53D 0.9700
C54D H54D 0.9600
C54D H54E 0.9600
C54D H54F 0.9600
N2 H2N 0.78(3)
N4 H4N 0.84(3)

loop_
_geom_torsion_atom_site_label_1
_geom_torsion_atom_site_label_2
_geom_torsion_atom_site_label_3
_geom_torsion_atom_site_label_4
_geom_torsion
C6 C1 C2 C3 1.1(6)
Cl1 C1 C2 C3 -178.1(3)
C1 C2 C3 C4 -0.7(5)
C2 C3 C4 C5 -0.4(5)
C2 C3 C4 N1 -179.5(3)
C3 C4 C5 C6 1.1(5)
N1 C4 C5 C6 -179.6(3)
C3 C4 C5 C7 -178.8(3)
N1 C4 C5 C7 0.4(3)
C4 C5 C6 C1 -0.7(5)
C7 C5 C6 C1 179.2(3)
C2 C1 C6 C5 -0.3(5)
Cl1 C1 C6 C5 178.8(2)
C6 C5 C7 N2 58.4(4)
C4 C5 C7 N2 -121.7(3)
C6 C5 C7 C17 -59.7(4)
C4 C5 C7 C17 120.3(3)
C6 C5 C7 C8 179.2(3)
C4 C5 C7 C8 -0.8(3)
N2 C7 C8 O2 -56.4(4)
C5 C7 C8 O2 -178.4(3)
C17 C7 C8 O2 60.4(4)
N2 C7 C8 N1 122.9(3)
C5 C7 C8 N1 0.9(3)
C17 C7 C8 N1 -120.3(3)
N1 C9 C10 O1 7.2(5)
N1 C9 C10 C11 -172.2(3)
O1 C10 C11 C16 -177.9(3)
C9 C10 C11 C16 1.4(5)
O1 C10 C11 C12 0.0(5)
C9 C10 C11 C12 179.4(3)
C16 C11 C12 C13 1.0(5)
C10 C11 C12 C13 -177.0(3)
C11 C12 C13 C14 0.0(6)
C12 C13 C14 C15 -0.7(7)
C13 C14 C15 C16 0.5(7)
C14 C15 C16 C11 0.5(6)
C12 C11 C16 C15 -1.2(5)
C10 C11 C16 C15 176.7(3)
N2 C7 C17 C18 -4.4(3)
C5 C7 C17 C18 119.4(3)
C8 C7 C17 C18 -126.1(3)
N2 C7 C17 C20 174.3(3)
C5 C7 C17 C20 -62.0(4)
C8 C7 C17 C20 52.6(4)
C20 C17 C18 C23 0.0(6)
C7 C17 C18 C23 178.5(3)
C20 C17 C18 C19 -176.7(3)
C7 C17 C18 C19 1.8(4)
C17 C18 C19 N2 1.6(3)
C23 C18 C19 N2 -175.5(3)
C17 C18 C19 C26 -120.6(3)
C23 C18 C19 C26 62.3(4)
C18 C17 C20 O3 172.0(3)
C7 C17 C20 O3 -6.4(5)
C18 C17 C20 O4 -6.3(5)
C7 C17 C20 O4 175.3(3)
C17 C18 C23 O5 -99.8(4)
C19 C18 C23 O5 76.7(4)
C17 C18 C23 O6 84.4(4)
C19 C18 C23 O6 -99.1(4)
N2 C19 C26 C27 61.0(4)
C18 C19 C26 C27 178.0(3)
C19 C26 C27 C28 64.5(4)
C19 C26 C27 C29 -173.4(3)
C35 C30 C31 C32 0.3(6)
Cl2 C30 C31 C32 -179.5(3)
C30 C31 C32 C33 -0.3(6)
C31 C32 C33 C34 -0.4(5)
C31 C32 C33 N3 -179.2(3)
C32 C33 C34 C35 1.2(5)
N3 C33 C34 C35 -179.8(3)
C32 C33 C34 C36 -179.6(3)
N3 C33 C34 C36 -0.6(4)
C33 C34 C35 C30 -1.2(5)
C36 C34 C35 C30 179.8(3)
C31 C30 C35 C34 0.5(5)
Cl2 C30 C35 C34 -179.7(3)
C35 C34 C36 N4 57.3(5)
C33 C34 C36 N4 -121.8(3)
C35 C34 C36 C46 -61.3(5)
C33 C34 C36 C46 119.6(3)
C35 C34 C36 C37 178.6(3)
C33 C34 C36 C37 -0.5(3)
N4 C36 C37 O8 -54.5(5)
C46 C36 C37 O8 60.5(4)
C34 C36 C37 O8 -176.5(3)
N4 C36 C37 N3 123.5(3)
C46 C36 C37 N3 -121.6(3)
C34 C36 C37 N3 1.5(3)
N3 C38 C39 O7 21.4(15)
N3 C38 C39 O7D -16(3)
N3 C38 C39 C40 -169.8(3)
O7 C39 C40 C45 175.9(15)
O7D C39 C40 C45 -146(3)
C38 C39 C40 C45 7.4(6)
O7 C39 C40 C41 -3.4(16)
O7D C39 C40 C41 35(3)
C38 C39 C40 C41 -171.9(5)
C45 C40 C41 C42 1.8(9)
C39 C40 C41 C42 -178.9(6)
C40 C41 C42 C43 5.0(13)
C41 C42 C43 C44 -7.6(15)
C42 C43 C44 C45 3.4(14)
C41 C40 C45 C44 -6.0(9)
C39 C40 C45 C44 174.7(5)
C43 C44 C45 C40 3.6(11)
N4 C36 C46 C47 4.7(4)
C34 C36 C46 C47 129.2(3)
C37 C36 C46 C47 -116.2(3)
N4 C36 C46 C49 -178.2(3)
C34 C36 C46 C49 -53.7(4)
C37 C36 C46 C49 60.9(4)
C49 C46 C47 C48 -179.5(3)
C36 C46 C47 C48 -2.6(4)
C49 C46 C47 C52 -5.0(6)
C36 C46 C47 C52 171.8(3)
C46 C47 C48 N4 -0.7(4)
C52 C47 C48 N4 -175.3(3)
C46 C47 C48 C55 -120.4(3)
C52 C47 C48 C55 65.0(5)
C47 C46 C49 O9 161.7(4)
C36 C46 C49 O9 -14.9(5)
C47 C46 C49 O10 -18.8(5)
C36 C46 C49 O10 164.7(3)
C46 C47 C52 O11 -72.1(5)
C48 C47 C52 O11 101.8(5)
C46 C47 C52 O12 108.7(4)
C48 C47 C52 O12 -77.4(4)
N4 C48 C55 C56 60.8(4)
C47 C48 C55 C56 176.4(3)
C48 C55 C56 C57 -167.6(4)
C48 C55 C56 C58 66.9(5)
O2 C8 N1 C4 178.6(3)
C7 C8 N1 C4 -0.8(3)
O2 C8 N1 C9 -0.3(5)
C7 C8 N1 C9 -179.7(3)
C3 C4 N1 C8 179.4(3)
C5 C4 N1 C8 0.2(3)
C3 C4 N1 C9 -1.7(5)
C5 C4 N1 C9 179.1(3)
C10 C9 N1 C8 95.0(4)
C10 C9 N1 C4 -83.7(4)
C5 C7 N2 C19 -117.8(3)
C17 C7 N2 C19 5.4(3)
C8 C7 N2 C19 127.4(3)
C18 C19 N2 C7 -4.4(3)
C26 C19 N2 C7 118.2(3)
O8 C37 N3 C33 176.1(3)
C36 C37 N3 C33 -1.9(4)
O8 C37 N3 C38 1.9(5)
C36 C37 N3 C38 -176.2(3)
C32 C33 N3 C37 -179.5(3)
C34 C33 N3 C37 1.6(4)
C32 C33 N3 C38 -5.7(6)
C34 C33 N3 C38 175.4(3)
C39 C38 N3 C37 90.4(4)
C39 C38 N3 C33 -82.8(4)
C47 C48 N4 C36 3.7(4)
C55 C48 N4 C36 126.2(3)
C46 C36 N4 C48 -5.1(4)
C34 C36 N4 C48 -130.6(3)
C37 C36 N4 C48 114.6(3)
O3 C20 O4 C21 -0.9(18)
C17 C20 O4 C21 177.4(17)
O3 C20 O4 C21D 1(2)
C17 C20 O4 C21D 180(2)
C22 C21 O4 C20 -175.2(18)
C22D C21D O4 C20 150(2)
O5 C23 O6 C24 2.4(6)
C18 C23 O6 C24 178.2(4)
C25 C24 O6 C23 -164.0(5)
O9 C49 O10 C50 -3.7(5)
C46 C49 O10 C50 176.7(3)
C51 C50 O10 C49 178.2(4)
O11 C52 O12 C53D 8.2(16)
C47 C52 O12 C53D -172.6(16)
O11 C52 O12 C53 -7.2(13)
C47 C52 O12 C53 172.0(12)
C54D C53D O12 C52 -139(2)
C54 C53 O12 C52 165.6(12)
